data_1557444
loop_
_publ_author_name
'Fisher, Katherine J.'
'Feuer, Margalit L.'
'Lant, Hannah M. C.'
'Mercado, Brandon Q.'
'Crabtree, Robert H.'
'Brudvig, Gary W.'

_publ_section_title
;
 Concerted proton-electron transfer oxidation of phenols and hydrocarbons
 by a high-valent nickel complex.
;
_journal_issue 6
_journal_name_full 'Chemical science'
_journal_page_first 1683
_journal_page_last 1690
_journal_paper_doi 10.1039/c9sc05565g
_journal_volume 11
_journal_year 2020
_chemical_formula_moiety 'C26 H30 N4 Ni O2, F6 P, C5 H5 N'
_chemical_formula_sum 'C31 H35 F6 N5 Ni O2 P'
_chemical_formula_weight 713.32
_space_group_crystal_system monoclinic
_space_group_IT_number 15
_space_group_name_Hall '-I 2ya'
_space_group_name_H-M_alt 'I 1 2/a 1'
_atom_sites_solution_hydrogens geom
_atom_sites_solution_primary SHELXT
_atom_sites_solution_secondary difmap
_audit_creation_method SHELXL-2014/7
_audit_update_record
;
2019-09-17 deposited with the CCDC.	2019-12-30 downloaded from the CCDC.
;
_cell_angle_alpha 90
_cell_angle_beta 111.646(5)
_cell_angle_gamma 90
_cell_formula_units_Z 4
_cell_length_a 22.4997(12)
_cell_length_b 8.4913(3)
_cell_length_c 17.7726(7)
_cell_measurement_reflns_used 15415
_cell_measurement_temperature 93(2)
_cell_measurement_theta_max 66.1460
_cell_measurement_theta_min 4.1760
_cell_volume 3156.0(3)
_computing_cell_refinement 'CrysAlisPro 1.171.39.16b (Rigaku OD, 2015)'
_computing_data_collection 'CrysAlisPro 1.171.39.16b (Rigaku OD, 2015)'
_computing_data_reduction 'CrysAlisPro 1.171.39.16b (Rigaku OD, 2015)'
_computing_molecular_graphics 'Olex2 (Dolomanov et al., 2009)'
_computing_publication_material 'CIFTAB-2014/2 (Sheldrick, 2014)'
_computing_structure_refinement 'SHELXL-2014/7 (Sheldrick, 2014)'
_computing_structure_solution 'SHELXT-2014/5 (Sheldrick, 2014)'
_diffrn_ambient_temperature 93(2)
_diffrn_detector_area_resol_mean 22.2
_diffrn_measured_fraction_theta_full 0.994
_diffrn_measured_fraction_theta_max 0.994
_diffrn_measurement_device_type 'Rigaku Saturn 944+ CCD'
_diffrn_measurement_method \w
_diffrn_radiation_type CuK\a
_diffrn_radiation_wavelength 1.54184
_diffrn_reflns_av_R_equivalents 0.0908
_diffrn_reflns_av_unetI/netI 0.0282
_diffrn_reflns_Laue_measured_fraction_full 0.994
_diffrn_reflns_Laue_measured_fraction_max 0.994
_diffrn_reflns_limit_h_max 26
_diffrn_reflns_limit_h_min -26
_diffrn_reflns_limit_k_max 9
_diffrn_reflns_limit_k_min -9
_diffrn_reflns_limit_l_max 21
_diffrn_reflns_limit_l_min -21
_diffrn_reflns_number 54705
_diffrn_reflns_point_group_measured_fraction_full 0.994
_diffrn_reflns_point_group_measured_fraction_max 0.994
_diffrn_reflns_theta_full 66.893
_diffrn_reflns_theta_max 66.893
_diffrn_reflns_theta_min 4.228
_diffrn_source 'microfocus rotating anode'
_exptl_absorpt_coefficient_mu 2.017
_exptl_absorpt_correction_T_max 1.00000
_exptl_absorpt_correction_T_min 0.71733
_exptl_absorpt_correction_type multi-scan
_exptl_absorpt_process_details
; 
CrysAlisPro 1.171.39.16b (Rigaku Oxford Diffraction, 2015) 
Empirical absorption correction using spherical harmonics, 
 implemented in SCALE3 ABSPACK scaling algorithm. 
;
_exptl_crystal_colour Yellow
_exptl_crystal_density_diffrn 1.501
_exptl_crystal_description Plate
_exptl_crystal_F_000 1476
_exptl_crystal_size_max 0.100
_exptl_crystal_size_mid 0.100
_exptl_crystal_size_min 0.050
_refine_diff_density_max 0.487
_refine_diff_density_min -0.512
_refine_diff_density_rms 0.071
_refine_ls_extinction_method none
_refine_ls_goodness_of_fit_ref 1.071
_refine_ls_hydrogen_treatment constr
_refine_ls_matrix_type full
_refine_ls_number_parameters 214
_refine_ls_number_reflns 2801
_refine_ls_number_restraints 0
_refine_ls_restrained_S_all 1.071
_refine_ls_R_factor_all 0.0692
_refine_ls_R_factor_gt 0.0526
_refine_ls_shift/su_max 0.000
_refine_ls_shift/su_mean 0.000
_refine_ls_structure_factor_coef Fsqd
_refine_ls_weighting_details 'w=1/[\s^2^(Fo^2^)+(0.0632P)^2^+10.3170P] where P=(Fo^2^+2Fc^2^)/3'
_refine_ls_weighting_scheme calc
_refine_ls_wR_factor_gt 0.1320
_refine_ls_wR_factor_ref 0.1434
_reflns_Friedel_coverage 0.000
_reflns_number_gt 2231
_reflns_number_total 2801
_reflns_threshold_expression 'I > 2\s(I)'
_cod_data_source_file c9sc05565g2.cif
_cod_data_source_block 007a-18050
_cod_depositor_comments 'Adding full bibliography for 1557442--1557444.cif.'
_cod_original_sg_symbol_H-M 'I 2/a'
_cod_database_code 1557444
_shelx_shelxl_version_number 2014/7
_shelx_space_group_comment
; 
The symmetry employed for this shelxl refinement is uniquely defined 
by the following loop, which should always be used as a source of 
symmetry information in preference to the above space-group names. 
They are only intended as comments. 
;
_shelx_estimated_absorpt_t_min 0.824
_shelx_estimated_absorpt_t_max 0.906

loop_
_space_group_symop_operation_xyz
'x, y, z'
'-x+1/2, y, -z'
'x+1/2, y+1/2, z+1/2'
'-x+1, y+1/2, -z+1/2'
'-x, -y, -z'
'x-1/2, -y, z'
'-x+1/2, -y+1/2, -z+1/2'
'x, -y+1/2, z+1/2'

loop_
_atom_site_label
_atom_site_type_symbol
_atom_site_fract_x
_atom_site_fract_y
_atom_site_fract_z
_atom_site_U_iso_or_equiv
_atom_site_adp_type
_atom_site_occupancy
_atom_site_site_symmetry_order
_atom_site_calc_flag
_atom_site_refinement_flags_posn
_atom_site_refinement_flags_adp
_atom_site_refinement_flags_occupancy
_atom_site_disorder_assembly
_atom_site_disorder_group
Ni1 Ni 0.5000 0.5000 0.5000 0.0298(2) Uani 1 2 d S . P . .
O1 O 0.51000(11) 0.6437(3) 0.58131(13) 0.0325(5) Uani 1 1 d . . . . .
N1 N 0.43194(13) 0.4143(3) 0.52857(16) 0.0318(6) Uani 1 1 d . . . . .
N2 N 0.56538(13) 0.3428(3) 0.58781(16) 0.0328(7) Uani 1 1 d . . . . .
C1 C 0.39610(18) 0.2899(4) 0.4933(2) 0.0377(8) Uani 1 1 d . . . . .
H1 H 0.3993 0.2480 0.4454 0.045 Uiso 1 1 calc R U . . .
C2 C 0.35469(19) 0.2204(5) 0.5244(2) 0.0444(9) Uani 1 1 d . . . . .
H2 H 0.3292 0.1326 0.4984 0.053 Uiso 1 1 calc R U . . .
C3 C 0.3514(2) 0.2831(5) 0.5949(2) 0.0479(10) Uani 1 1 d . . . . .
H3 H 0.3242 0.2365 0.6189 0.057 Uiso 1 1 calc R U . . .
C4 C 0.38779(18) 0.4132(5) 0.6301(2) 0.0411(9) Uani 1 1 d . . . . .
H4 H 0.3855 0.4571 0.6781 0.049 Uiso 1 1 calc R U . . .
C5 C 0.42795(17) 0.4799(4) 0.5951(2) 0.0345(8) Uani 1 1 d . . . . .
C6 C 0.46829(17) 0.6259(4) 0.6245(2) 0.0353(8) Uani 1 1 d . . . . .
C7 C 0.5089(2) 0.6135(6) 0.7150(2) 0.0496(10) Uani 1 1 d . . . . .
H7A H 0.5330 0.5144 0.7256 0.074 Uiso 1 1 calc R U . . .
H7B H 0.4810 0.6157 0.7462 0.074 Uiso 1 1 calc R U . . .
H7C H 0.5388 0.7023 0.7312 0.074 Uiso 1 1 calc R U . . .
C8 C 0.42463(19) 0.7706(5) 0.6091(2) 0.0449(10) Uani 1 1 d . . . . .
H8A H 0.4508 0.8659 0.6255 0.067 Uiso 1 1 calc R U . . .
H8B H 0.3970 0.7614 0.6405 0.067 Uiso 1 1 calc R U . . .
H8C H 0.3982 0.7769 0.5513 0.067 Uiso 1 1 calc R U . . .
C9 C 0.55713(18) 0.1858(4) 0.5834(2) 0.0380(8) Uani 1 1 d . . . . .
H9 H 0.5228 0.1428 0.5390 0.046 Uiso 1 1 calc R U . . .
C10 C 0.59659(19) 0.0855(5) 0.6408(2) 0.0421(9) Uani 1 1 d . . . . .
H10 H 0.5891 -0.0249 0.6366 0.050 Uiso 1 1 calc R U . . .
C11 C 0.64696(18) 0.1464(5) 0.7041(2) 0.0397(9) Uani 1 1 d . . . . .
H11 H 0.6754 0.0790 0.7438 0.048 Uiso 1 1 calc R U . . .
C12 C 0.65560(18) 0.3080(5) 0.7093(2) 0.0398(9) Uani 1 1 d . . . . .
H12 H 0.6898 0.3534 0.7529 0.048 Uiso 1 1 calc R U . . .
C13 C 0.61391(16) 0.4017(5) 0.6502(2) 0.0359(8) Uani 1 1 d . . . . .
H13 H 0.6199 0.5126 0.6540 0.043 Uiso 1 1 calc R U . . .
P1 P 0.7500 0.7500 0.7500 0.0329(3) Uani 1 2 d S . P . .
F1 F 0.67421(10) 0.7628(2) 0.72397(13) 0.0450(5) Uani 1 1 d . . . . .
F2 F 0.75181(11) 0.6160(3) 0.81376(13) 0.0465(6) Uani 1 1 d . . . . .
F3 F 0.75902(10) 0.8814(2) 0.81759(12) 0.0438(5) Uani 1 1 d . . . . .
N14 N 0.2500 0.9119(7) 0.5000 0.0627(14) Uani 1 2 d S T P . .
C15 C 0.25994(18) 0.8306(5) 0.4390(2) 0.0434(9) Uani 1 1 d . . . . .
H15 H 0.2651 0.8860 0.3953 0.052 Uiso 1 1 calc R U . . .
C16 C 0.2625(2) 0.6723(6) 0.4410(3) 0.0579(13) Uani 1 1 d . . . . .
H16 H 0.2729 0.6161 0.4013 0.070 Uiso 1 1 calc R U . . .
C17 C 0.2500 0.5929(9) 0.5000 0.088(3) Uani 1 2 d S T P . .
H17 H 0.2500 0.4810 0.5000 0.105 Uiso 1 2 calc R U P . .

loop_
_atom_site_aniso_label
_atom_site_aniso_U_11
_atom_site_aniso_U_22
_atom_site_aniso_U_33
_atom_site_aniso_U_23
_atom_site_aniso_U_13
_atom_site_aniso_U_12
Ni1 0.0378(5) 0.0305(5) 0.0232(4) -0.0003(3) 0.0139(3) 0.0011(4)
O1 0.0396(13) 0.0345(13) 0.0254(11) -0.0014(10) 0.0143(10) 0.0024(10)
N1 0.0382(15) 0.0334(16) 0.0248(14) 0.0000(12) 0.0127(12) 0.0004(13)
N2 0.0390(16) 0.0340(17) 0.0274(14) 0.0028(12) 0.0145(12) 0.0028(13)
C1 0.046(2) 0.037(2) 0.0321(18) 0.0021(16) 0.0177(16) 0.0001(17)
C2 0.046(2) 0.041(2) 0.047(2) 0.0047(18) 0.0187(18) -0.0057(18)
C3 0.049(2) 0.055(3) 0.047(2) 0.0108(19) 0.0276(19) 0.001(2)
C4 0.047(2) 0.050(2) 0.0341(19) 0.0036(17) 0.0246(17) 0.0031(18)
C5 0.0391(19) 0.039(2) 0.0269(16) 0.0045(15) 0.0136(14) 0.0079(16)
C6 0.043(2) 0.039(2) 0.0272(17) -0.0026(15) 0.0167(15) -0.0001(16)
C7 0.050(2) 0.072(3) 0.0279(19) -0.0040(19) 0.0153(17) -0.002(2)
C8 0.049(2) 0.045(2) 0.047(2) -0.0098(18) 0.0237(18) 0.0040(18)
C9 0.049(2) 0.031(2) 0.0339(18) -0.0030(15) 0.0151(16) 0.0033(16)
C10 0.060(2) 0.033(2) 0.039(2) 0.0046(16) 0.0249(18) 0.0095(18)
C11 0.049(2) 0.040(2) 0.0342(19) 0.0117(16) 0.0201(17) 0.0137(17)
C12 0.0363(19) 0.046(2) 0.0342(18) 0.0054(17) 0.0092(15) 0.0028(17)
C13 0.0350(18) 0.038(2) 0.0341(18) 0.0009(15) 0.0124(15) -0.0017(16)
P1 0.0416(7) 0.0276(7) 0.0310(6) -0.0006(5) 0.0150(5) 0.0018(5)
F1 0.0426(12) 0.0418(13) 0.0496(13) -0.0039(10) 0.0159(10) 0.0030(10)
F2 0.0649(14) 0.0353(12) 0.0437(12) 0.0098(10) 0.0252(11) 0.0071(10)
F3 0.0539(13) 0.0377(12) 0.0395(11) -0.0099(9) 0.0169(10) 0.0009(10)
N14 0.068(4) 0.047(3) 0.065(3) 0.000 0.015(3) 0.000
C15 0.044(2) 0.058(3) 0.0301(18) 0.0067(18) 0.0160(16) -0.0078(19)
C16 0.042(2) 0.079(4) 0.049(3) -0.035(2) 0.012(2) 0.004(2)
C17 0.050(4) 0.048(4) 0.128(8) 0.000 -0.009(5) 0.000

loop_
_atom_type_symbol
_atom_type_description
_atom_type_scat_dispersion_real
_atom_type_scat_dispersion_imag
_atom_type_scat_source
C C 0.0181 0.0091 'International Tables Vol C Tables 4.2.6.8 and 6.1.1.4'
H H 0.0000 0.0000 'International Tables Vol C Tables 4.2.6.8 and 6.1.1.4'
F F 0.0727 0.0534 'International Tables Vol C Tables 4.2.6.8 and 6.1.1.4'
N N 0.0311 0.0180 'International Tables Vol C Tables 4.2.6.8 and 6.1.1.4'
Ni Ni -3.0029 0.5091 'International Tables Vol C Tables 4.2.6.8 and 6.1.1.4'
O O 0.0492 0.0322 'International Tables Vol C Tables 4.2.6.8 and 6.1.1.4'
P P 0.2955 0.4335 'International Tables Vol C Tables 4.2.6.8 and 6.1.1.4'

loop_
_geom_angle_atom_site_label_1
_geom_angle_atom_site_label_2
_geom_angle_atom_site_label_3
_geom_angle
_geom_angle_site_symmetry_1
_geom_angle_site_symmetry_3
_geom_angle_publ_flag
O1 Ni1 O1 180.0 5_666 . ?
O1 Ni1 N1 94.46(11) 5_666 . ?
O1 Ni1 N1 85.54(11) . . ?
O1 Ni1 N1 85.54(11) 5_666 5_666 ?
O1 Ni1 N1 94.46(11) . 5_666 ?
N1 Ni1 N1 180.00(14) . 5_666 ?
O1 Ni1 N2 90.64(10) 5_666 . ?
O1 Ni1 N2 89.36(10) . . ?
N1 Ni1 N2 88.39(11) . . ?
N1 Ni1 N2 91.61(11) 5_666 . ?
O1 Ni1 N2 89.37(10) 5_666 5_666 ?
O1 Ni1 N2 90.63(10) . 5_666 ?
N1 Ni1 N2 91.61(11) . 5_666 ?
N1 Ni1 N2 88.39(11) 5_666 5_666 ?
N2 Ni1 N2 180.0 . 5_666 ?
C6 O1 Ni1 116.1(2) . . ?
C1 N1 C5 121.2(3) . . ?
C1 N1 Ni1 125.2(2) . . ?
C5 N1 Ni1 113.2(2) . . ?
C13 N2 C9 118.3(3) . . ?
C13 N2 Ni1 119.9(2) . . ?
C9 N2 Ni1 121.8(2) . . ?
N1 C1 C2 122.0(3) . . ?
N1 C1 H1 119.0 . . ?
C2 C1 H1 119.0 . . ?
C1 C2 C3 117.8(4) . . ?
C1 C2 H2 121.1 . . ?
C3 C2 H2 121.1 . . ?
C4 C3 C2 119.7(4) . . ?
C4 C3 H3 120.1 . . ?
C2 C3 H3 120.1 . . ?
C3 C4 C5 119.8(3) . . ?
C3 C4 H4 120.1 . . ?
C5 C4 H4 120.1 . . ?
N1 C5 C4 119.4(3) . . ?
N1 C5 C6 114.8(3) . . ?
C4 C5 C6 125.8(3) . . ?
O1 C6 C5 109.4(3) . . ?
O1 C6 C7 108.5(3) . . ?
C5 C6 C7 110.9(3) . . ?
O1 C6 C8 109.0(3) . . ?
C5 C6 C8 109.4(3) . . ?
C7 C6 C8 109.7(3) . . ?
C6 C7 H7A 109.5 . . ?
C6 C7 H7B 109.5 . . ?
H7A C7 H7B 109.5 . . ?
C6 C7 H7C 109.5 . . ?
H7A C7 H7C 109.5 . . ?
H7B C7 H7C 109.5 . . ?
C6 C8 H8A 109.5 . . ?
C6 C8 H8B 109.5 . . ?
H8A C8 H8B 109.5 . . ?
C6 C8 H8C 109.5 . . ?
H8A C8 H8C 109.5 . . ?
H8B C8 H8C 109.5 . . ?
N2 C9 C10 122.3(4) . . ?
N2 C9 H9 118.8 . . ?
C10 C9 H9 118.8 . . ?
C11 C10 C9 119.2(4) . . ?
C11 C10 H10 120.4 . . ?
C9 C10 H10 120.4 . . ?
C10 C11 C12 118.8(3) . . ?
C10 C11 H11 120.6 . . ?
C12 C11 H11 120.6 . . ?
C13 C12 C11 118.9(4) . . ?
C13 C12 H12 120.5 . . ?
C11 C12 H12 120.5 . . ?
N2 C13 C12 122.5(4) . . ?
N2 C13 H13 118.8 . . ?
C12 C13 H13 118.8 . . ?
F2 P1 F2 180.0 7_666 . ?
F2 P1 F3 90.06(11) 7_666 7_666 ?
F2 P1 F3 89.94(11) . 7_666 ?
F2 P1 F3 89.94(11) 7_666 . ?
F2 P1 F3 90.06(11) . . ?
F3 P1 F3 180.00(11) 7_666 . ?
F2 P1 F1 90.06(11) 7_666 . ?
F2 P1 F1 89.95(12) . . ?
F3 P1 F1 90.21(11) 7_666 . ?
F3 P1 F1 89.79(11) . . ?
F2 P1 F1 89.94(12) 7_666 7_666 ?
F2 P1 F1 90.06(11) . 7_666 ?
F3 P1 F1 89.79(11) 7_666 7_666 ?
F3 P1 F1 90.21(11) . 7_666 ?
F1 P1 F1 180.0 . 7_666 ?
C15 N14 C15 119.5(5) . 2_556 ?
C16 C15 N14 119.9(4) . . ?
C16 C15 H15 120.0 . . ?
N14 C15 H15 120.0 . . ?
C15 C16 C17 119.8(5) . . ?
C15 C16 H16 120.1 . . ?
C17 C16 H16 120.1 . . ?
C16 C17 C16 120.6(7) . 2_556 ?
C16 C17 H17 119.7 . . ?
C16 C17 H17 119.7 2_556 . ?

loop_
_geom_bond_atom_site_label_1
_geom_bond_atom_site_label_2
_geom_bond_distance
_geom_bond_site_symmetry_2
_geom_bond_publ_flag
Ni1 O1 1.840(2) 5_666 ?
Ni1 O1 1.840(2) . ?
Ni1 N1 1.925(3) . ?
Ni1 N1 1.925(3) 5_666 ?
Ni1 N2 2.165(3) . ?
Ni1 N2 2.165(3) 5_666 ?
O1 C6 1.423(4) . ?
N1 C1 1.336(5) . ?
N1 C5 1.339(4) . ?
N2 C13 1.334(4) . ?
N2 C9 1.344(5) . ?
C1 C2 1.379(5) . ?
C1 H1 0.9500 . ?
C2 C3 1.389(6) . ?
C2 H2 0.9500 . ?
C3 C4 1.380(6) . ?
C3 H3 0.9500 . ?
C4 C5 1.393(5) . ?
C4 H4 0.9500 . ?
C5 C6 1.511(5) . ?
C6 C7 1.533(5) . ?
C6 C8 1.533(5) . ?
C7 H7A 0.9800 . ?
C7 H7B 0.9800 . ?
C7 H7C 0.9800 . ?
C8 H8A 0.9800 . ?
C8 H8B 0.9800 . ?
C8 H8C 0.9800 . ?
C9 C10 1.373(5) . ?
C9 H9 0.9500 . ?
C10 C11 1.371(6) . ?
C10 H10 0.9500 . ?
C11 C12 1.384(6) . ?
C11 H11 0.9500 . ?
C12 C13 1.374(5) . ?
C12 H12 0.9500 . ?
C13 H13 0.9500 . ?
P1 F2 1.596(2) 7_666 ?
P1 F2 1.596(2) . ?
P1 F3 1.596(2) 7_666 ?
P1 F3 1.596(2) . ?
P1 F1 1.597(2) . ?
P1 F1 1.597(2) 7_666 ?
N14 C15 1.373(5) . ?
N14 C15 1.373(5) 2_556 ?
C15 C16 1.345(7) . ?
C15 H15 0.9500 . ?
C16 C17 1.360(6) . ?
C16 H16 0.9500 . ?
C17 C16 1.360(6) 2_556 ?
C17 H17 0.9500 . ?

loop_
_geom_torsion_atom_site_label_1
_geom_torsion_atom_site_label_2
_geom_torsion_atom_site_label_3
_geom_torsion_atom_site_label_4
_geom_torsion
_geom_torsion_site_symmetry_1
_geom_torsion_site_symmetry_2
_geom_torsion_site_symmetry_3
_geom_torsion_site_symmetry_4
_geom_torsion_publ_flag
N1 Ni1 O1 C6 1.1(2) . . . . ?
N1 Ni1 O1 C6 -178.9(2) 5_666 . . . ?
N2 Ni1 O1 C6 -87.3(2) . . . . ?
N2 Ni1 O1 C6 92.6(2) 5_666 . . . ?
C5 N1 C1 C2 -1.7(6) . . . . ?
Ni1 N1 C1 C2 170.1(3) . . . . ?
N1 C1 C2 C3 -0.5(6) . . . . ?
C1 C2 C3 C4 1.6(6) . . . . ?
C2 C3 C4 C5 -0.6(6) . . . . ?
C1 N1 C5 C4 2.8(5) . . . . ?
Ni1 N1 C5 C4 -170.0(3) . . . . ?
C1 N1 C5 C6 -176.2(3) . . . . ?
Ni1 N1 C5 C6 11.0(4) . . . . ?
C3 C4 C5 N1 -1.6(6) . . . . ?
C3 C4 C5 C6 177.2(3) . . . . ?
Ni1 O1 C6 C5 4.2(3) . . . . ?
Ni1 O1 C6 C7 125.3(3) . . . . ?
Ni1 O1 C6 C8 -115.3(3) . . . . ?
N1 C5 C6 O1 -10.0(4) . . . . ?
C4 C5 C6 O1 171.1(3) . . . . ?
N1 C5 C6 C7 -129.5(3) . . . . ?
C4 C5 C6 C7 51.6(5) . . . . ?
N1 C5 C6 C8 109.3(3) . . . . ?
C4 C5 C6 C8 -69.6(4) . . . . ?
C13 N2 C9 C10 0.3(5) . . . . ?
Ni1 N2 C9 C10 -177.0(3) . . . . ?
N2 C9 C10 C11 -1.2(6) . . . . ?
C9 C10 C11 C12 1.5(5) . . . . ?
C10 C11 C12 C13 -0.8(5) . . . . ?
C9 N2 C13 C12 0.5(5) . . . . ?
Ni1 N2 C13 C12 177.7(3) . . . . ?
C11 C12 C13 N2 -0.2(6) . . . . ?
C15 N14 C15 C16 -2.7(3) 2_556 . . . ?
N14 C15 C16 C17 5.3(6) . . . . ?
C15 C16 C17 C16 -2.7(3) . . . 2_556 ?
